data_7005777
loop_
_publ_author_name
'Brym, Markus'
'Forsyth, Craig M.'
'Jones, Cameron'
'Junk, Peter C.'
'Rose, Richard P.'
'Stasch, Andreas'
'Turner, David R.'

_publ_section_title
;
 Ligand effects in the syntheses and structures of novel heteroleptic
 and homoleptic bismuth(III) formamidinate complexes.
;
_journal_issue 30
_journal_name_full 'Dalton transactions (Cambridge, England : 2003)'
_journal_page_first 3282
_journal_page_last 3288
_journal_paper_doi 10.1039/b705202b
_journal_year 2007
_chemical_formula_moiety 'C54 H79 Bi N4'
_chemical_formula_sum 'C54 H79 Bi N4'
_chemical_formula_weight 993.19
_chemical_name_systematic
;
?
;
_space_group_IT_number 14
_symmetry_cell_setting monoclinic
_symmetry_space_group_name_Hall '-P 2yn'
_symmetry_space_group_name_H-M 'P 1 21/n 1'
_atom_sites_solution_hydrogens geom
_atom_sites_solution_primary direct
_atom_sites_solution_secondary difmap
_audit_creation_method SHELXL-97
_cell_angle_alpha 90.00
_cell_angle_beta 109.626(1)
_cell_angle_gamma 90.00
_cell_formula_units_Z 4
_cell_length_a 10.6257(2)
_cell_length_b 34.5254(9)
_cell_length_c 14.7190(4)
_cell_measurement_temperature 123(2)
_cell_volume 5086.1(2)
_computing_cell_refinement 'HKL Scalepack (Otwinowski & Minor 1997)'
_computing_data_collection 'Collect (Bruker AXS BV, 1997-2004)'
_computing_data_reduction 'HKL Denzo and Scalepack (Otwinowski & Minor 1997)'
_computing_molecular_graphics 'X-Seed / POV-Ray'
_computing_publication_material 'Microsoft Office 2000'
_computing_structure_refinement 'SHELXL-97 (Sheldrick, 1997)'
_computing_structure_solution 'SHELXS-97 (Sheldrick, 1990)'
_diffrn_ambient_temperature 123(2)
_diffrn_measured_fraction_theta_full 0.955
_diffrn_measured_fraction_theta_max 0.955
_diffrn_measurement_device_type 'Enraf Nonius KAPPA CCD'
_diffrn_measurement_method '1.0 deg frames in phi and omega'
_diffrn_radiation_monochromator graphite
_diffrn_radiation_source 'fine-focus sealed tube'
_diffrn_radiation_type MoK\a
_diffrn_radiation_wavelength 0.71073
_diffrn_reflns_av_R_equivalents 0.1273
_diffrn_reflns_av_sigmaI/netI 0.2734
_diffrn_reflns_limit_h_max 13
_diffrn_reflns_limit_h_min -10
_diffrn_reflns_limit_k_max 37
_diffrn_reflns_limit_k_min -44
_diffrn_reflns_limit_l_max 18
_diffrn_reflns_limit_l_min -19
_diffrn_reflns_number 19826
_diffrn_reflns_theta_full 27.50
_diffrn_reflns_theta_max 27.50
_diffrn_reflns_theta_min 2.38
_diffrn_standards_number 0
_exptl_absorpt_coefficient_mu 3.504
_exptl_absorpt_correction_T_max 0.7008
_exptl_absorpt_correction_T_min 0.5209
_exptl_absorpt_correction_type multi-scan
_exptl_absorpt_process_details SORTAV
_exptl_crystal_colour yellow
_exptl_crystal_density_diffrn 1.297
_exptl_crystal_density_method 'not measured'
_exptl_crystal_description prismatic
_exptl_crystal_F_000 2056
_exptl_crystal_size_max 0.20
_exptl_crystal_size_mid 0.15
_exptl_crystal_size_min 0.10
_refine_diff_density_max 1.691
_refine_diff_density_min -1.438
_refine_diff_density_rms 0.210
_refine_ls_extinction_method none
_refine_ls_goodness_of_fit_ref 0.937
_refine_ls_hydrogen_treatment constr
_refine_ls_matrix_type full
_refine_ls_number_parameters 549
_refine_ls_number_reflns 11152
_refine_ls_number_restraints 0
_refine_ls_restrained_S_all 0.937
_refine_ls_R_factor_all 0.1979
_refine_ls_R_factor_gt 0.0699
_refine_ls_shift/su_max 0.003
_refine_ls_shift/su_mean 0.000
_refine_ls_structure_factor_coef Fsqd
_refine_ls_weighting_details 'calc w=1/[\s^2^(Fo^2^)+(0.0158P)^2^+0.0000P] where P=(Fo^2^+2Fc^2^)/3'
_refine_ls_weighting_scheme calc
_refine_ls_wR_factor_gt 0.0888
_refine_ls_wR_factor_ref 0.1180
_reflns_number_gt 5154
_reflns_number_total 11152
_reflns_threshold_expression >2sigma(I)
_cod_data_source_file b705202b.txt
_cod_data_source_block 6a
_cod_original_sg_symbol_H-M P21/n
_cod_database_code 7005777

loop_
_symmetry_equiv_pos_as_xyz
'x, y, z'
'-x+1/2, y+1/2, -z+1/2'
'-x, -y, -z'
'x-1/2, -y-1/2, z-1/2'

loop_
_atom_site_label
_atom_site_type_symbol
_atom_site_fract_x
_atom_site_fract_y
_atom_site_fract_z
_atom_site_U_iso_or_equiv
_atom_site_adp_type
_atom_site_occupancy
_atom_site_symmetry_multiplicity
_atom_site_calc_flag
_atom_site_refinement_flags
_atom_site_disorder_assembly
_atom_site_disorder_group
Bi1 Bi 0.89186(3) 0.104960(9) 0.17695(3) 0.01903(10) Uani 1 1 d . . .
N1 N 0.8946(6) 0.17155(18) 0.1553(5) 0.0186(18) Uani 1 1 d . . .
N2 N 0.8420(6) 0.14120(18) 0.0104(5) 0.0149(17) Uani 1 1 d . . .
N3 N 1.0036(6) 0.1057(2) 0.3431(5) 0.0210(16) Uani 1 1 d . . .
N4 N 0.9452(6) 0.04462(19) 0.2862(5) 0.0189(18) Uani 1 1 d . . .
C1 C 1.0844(7) 0.0948(2) 0.1513(6) 0.023(2) Uani 1 1 d . . .
H1A H 1.1212 0.1201 0.1409 0.028 Uiso 1 1 calc R . .
H1B H 1.1488 0.0832 0.2100 0.028 Uiso 1 1 calc R . .
C2 C 1.0735(8) 0.0686(2) 0.0654(6) 0.031(2) Uani 1 1 d . . .
H2A H 1.0151 0.0810 0.0054 0.037 Uiso 1 1 calc R . .
H2B H 1.0319 0.0437 0.0732 0.037 Uiso 1 1 calc R . .
C3 C 1.2114(8) 0.0606(3) 0.0565(7) 0.044(3) Uani 1 1 d . . .
H3A H 1.2700 0.0489 0.1174 0.053 Uiso 1 1 calc R . .
H3B H 1.2518 0.0856 0.0478 0.053 Uiso 1 1 calc R . .
C4 C 1.2064(9) 0.0335(2) -0.0280(7) 0.044(3) Uani 1 1 d . . .
H4A H 1.1643 0.0089 -0.0210 0.066 Uiso 1 1 calc R . .
H4B H 1.2975 0.0285 -0.0275 0.066 Uiso 1 1 calc R . .
H4C H 1.1544 0.0458 -0.0891 0.066 Uiso 1 1 calc R . .
C5 C 0.8475(7) 0.1726(2) 0.0590(7) 0.018(2) Uani 1 1 d . . .
H5 H 0.8181 0.1964 0.0265 0.021 Uiso 1 1 calc R . .
C6 C 0.8661(8) 0.2038(2) 0.2073(6) 0.021(2) Uani 1 1 d . . .
C7 C 0.7319(8) 0.2121(2) 0.1980(6) 0.023(2) Uani 1 1 d . . .
C8 C 0.7078(9) 0.2451(2) 0.2455(6) 0.024(2) Uani 1 1 d . . .
H8 H 0.6192 0.2512 0.2420 0.029 Uiso 1 1 calc R . .
C9 C 0.8123(10) 0.2687(3) 0.2972(7) 0.031(3) Uani 1 1 d . . .
H9 H 0.7945 0.2911 0.3283 0.037 Uiso 1 1 calc R . .
C10 C 0.9407(9) 0.2603(2) 0.3042(6) 0.027(2) Uani 1 1 d . . .
H10 H 1.0104 0.2773 0.3393 0.032 Uiso 1 1 calc R . .
C11 C 0.9725(8) 0.2274(2) 0.2614(6) 0.019(2) Uani 1 1 d . . .
C12 C 0.6138(8) 0.1866(2) 0.1408(7) 0.026(2) Uani 1 1 d . . .
H12 H 0.6499 0.1649 0.1119 0.031 Uiso 1 1 calc R . .
C13 C 0.5421(9) 0.1688(2) 0.2053(7) 0.046(3) Uani 1 1 d . . .
H13A H 0.5096 0.1895 0.2373 0.069 Uiso 1 1 calc R . .
H13B H 0.6044 0.1522 0.2540 0.069 Uiso 1 1 calc R . .
H13C H 0.4663 0.1532 0.1657 0.069 Uiso 1 1 calc R . .
C14 C 0.5164(10) 0.2087(3) 0.0597(7) 0.053(3) Uani 1 1 d . . .
H14A H 0.4775 0.2299 0.0860 0.080 Uiso 1 1 calc R . .
H14B H 0.4451 0.1913 0.0220 0.080 Uiso 1 1 calc R . .
H14C H 0.5627 0.2195 0.0180 0.080 Uiso 1 1 calc R . .
C15 C 1.1139(8) 0.2182(3) 0.2679(7) 0.034(3) Uani 1 1 d . . .
H15 H 1.1229 0.1894 0.2675 0.040 Uiso 1 1 calc R . .
C16 C 1.2179(9) 0.2334(3) 0.3603(8) 0.049(3) Uani 1 1 d . . .
H16A H 1.2244 0.2616 0.3564 0.073 Uiso 1 1 calc R . .
H16B H 1.3049 0.2217 0.3679 0.073 Uiso 1 1 calc R . .
H16C H 1.1911 0.2266 0.4158 0.073 Uiso 1 1 calc R . .
C17 C 1.1432(9) 0.2343(3) 0.1793(7) 0.042(3) Uani 1 1 d . . .
H17A H 1.0794 0.2233 0.1204 0.063 Uiso 1 1 calc R . .
H17B H 1.2342 0.2272 0.1834 0.063 Uiso 1 1 calc R . .
H17C H 1.1347 0.2626 0.1779 0.063 Uiso 1 1 calc R . .
C18 C 0.7958(8) 0.1432(2) -0.0911(7) 0.020(2) Uani 1 1 d . . .
C19 C 0.6664(8) 0.1297(2) -0.1438(7) 0.021(2) Uani 1 1 d . . .
C20 C 0.6204(9) 0.1311(3) -0.2420(7) 0.032(3) Uani 1 1 d . . .
H20 H 0.5337 0.1214 -0.2765 0.038 Uiso 1 1 calc R . .
C21 C 0.6991(10) 0.1465(2) -0.2927(7) 0.037(3) Uani 1 1 d . . .
H21 H 0.6649 0.1489 -0.3610 0.044 Uiso 1 1 calc R . .
C22 C 0.8266(9) 0.1581(2) -0.2417(7) 0.032(3) Uani 1 1 d . . .
H22 H 0.8818 0.1672 -0.2762 0.038 Uiso 1 1 calc R . .
C23 C 0.8785(8) 0.1570(2) -0.1423(7) 0.020(2) Uani 1 1 d . . .
C24 C 0.5811(8) 0.1111(2) -0.0877(6) 0.027(2) Uani 1 1 d . . .
H24 H 0.6083 0.1230 -0.0220 0.033 Uiso 1 1 calc R . .
C25 C 0.6090(9) 0.0684(2) -0.0758(7) 0.039(3) Uani 1 1 d . . .
H25A H 0.5814 0.0560 -0.1393 0.058 Uiso 1 1 calc R . .
H25B H 0.5590 0.0571 -0.0372 0.058 Uiso 1 1 calc R . .
H25C H 0.7049 0.0642 -0.0431 0.058 Uiso 1 1 calc R . .
C26 C 0.4316(8) 0.1182(2) -0.1371(8) 0.053(3) Uani 1 1 d . . .
H26A H 0.4162 0.1457 -0.1535 0.080 Uiso 1 1 calc R . .
H26B H 0.3835 0.1108 -0.0933 0.080 Uiso 1 1 calc R . .
H26C H 0.3992 0.1026 -0.1960 0.080 Uiso 1 1 calc R . .
C27 C 1.0216(8) 0.1694(2) -0.0878(7) 0.026(2) Uani 1 1 d . . .
H27 H 1.0430 0.1616 -0.0189 0.031 Uiso 1 1 calc R . .
C28 C 1.0374(8) 0.2128(2) -0.0902(7) 0.035(3) Uani 1 1 d . . .
H28A H 1.1316 0.2197 -0.0588 0.052 Uiso 1 1 calc R . .
H28B H 0.9834 0.2252 -0.0560 0.052 Uiso 1 1 calc R . .
H28C H 1.0076 0.2217 -0.1573 0.052 Uiso 1 1 calc R . .
C29 C 1.1200(9) 0.1483(2) -0.1273(8) 0.048(3) Uani 1 1 d . . .
H29A H 1.1039 0.1204 -0.1283 0.072 Uiso 1 1 calc R . .
H29B H 1.2118 0.1539 -0.0859 0.072 Uiso 1 1 calc R . .
H29C H 1.1070 0.1574 -0.1930 0.072 Uiso 1 1 calc R . .
C30 C 0.9970(7) 0.0675(2) 0.3587(6) 0.019(2) Uani 1 1 d . . .
H30 H 1.0302 0.0574 0.4224 0.023 Uiso 1 1 calc R . .
C31 C 1.0773(8) 0.1301(2) 0.4229(6) 0.019(2) Uani 1 1 d . . .
C32 C 1.0066(9) 0.1534(2) 0.4655(7) 0.024(2) Uani 1 1 d . . .
C33 C 1.0791(9) 0.1766(2) 0.5437(7) 0.027(2) Uani 1 1 d . . .
H33 H 1.0324 0.1928 0.5736 0.032 Uiso 1 1 calc R . .
C34 C 1.2174(9) 0.1762(2) 0.5784(6) 0.027(2) Uani 1 1 d . . .
H34 H 1.2655 0.1920 0.6316 0.032 Uiso 1 1 calc R . .
C35 C 1.2843(8) 0.1525(2) 0.5342(7) 0.029(2) Uani 1 1 d . . .
H35 H 1.3792 0.1523 0.5574 0.034 Uiso 1 1 calc R . .
C36 C 1.2167(8) 0.1289(2) 0.4573(6) 0.020(2) Uani 1 1 d . . .
C37 C 0.8552(8) 0.1537(2) 0.4317(7) 0.023(2) Uani 1 1 d . . .
H37 H 0.8226 0.1519 0.3598 0.028 Uiso 1 1 calc R . .
C38 C 0.7939(8) 0.1902(2) 0.4587(6) 0.032(3) Uani 1 1 d . . .
H38A H 0.8056 0.1896 0.5277 0.048 Uiso 1 1 calc R . .
H38B H 0.6983 0.1913 0.4211 0.048 Uiso 1 1 calc R . .
H38C H 0.8384 0.2132 0.4446 0.048 Uiso 1 1 calc R . .
C39 C 0.8012(8) 0.1186(2) 0.4694(6) 0.033(3) Uani 1 1 d . . .
H39A H 0.8455 0.0951 0.4579 0.050 Uiso 1 1 calc R . .
H39B H 0.7047 0.1165 0.4357 0.050 Uiso 1 1 calc R . .
H39C H 0.8185 0.1216 0.5387 0.050 Uiso 1 1 calc R . .
C40 C 1.3005(7) 0.1038(2) 0.4150(6) 0.024(2) Uani 1 1 d . . .
H40 H 1.2376 0.0867 0.3654 0.028 Uiso 1 1 calc R . .
C41 C 1.3967(9) 0.0777(2) 0.4888(7) 0.041(3) Uani 1 1 d . . .
H41A H 1.4645 0.0935 0.5358 0.061 Uiso 1 1 calc R . .
H41B H 1.4403 0.0601 0.4563 0.061 Uiso 1 1 calc R . .
H41C H 1.3476 0.0625 0.5222 0.061 Uiso 1 1 calc R . .
C42 C 1.3769(9) 0.1287(2) 0.3628(7) 0.040(3) Uani 1 1 d . . .
H42A H 1.4414 0.1454 0.4097 0.060 Uiso 1 1 calc R . .
H42B H 1.3133 0.1448 0.3136 0.060 Uiso 1 1 calc R . .
H42C H 1.4244 0.1116 0.3320 0.060 Uiso 1 1 calc R . .
C43 C 0.9157(8) 0.0054(2) 0.3000(6) 0.024(2) Uani 1 1 d . . .
C44 C 0.7882(8) -0.0044(2) 0.3004(6) 0.020(2) Uani 1 1 d . . .
C45 C 0.7645(8) -0.0428(2) 0.3164(6) 0.026(2) Uani 1 1 d . . .
H45 H 0.6796 -0.0497 0.3198 0.031 Uiso 1 1 calc R . .
C46 C 0.8592(9) -0.0716(2) 0.3278(6) 0.028(2) Uani 1 1 d . . .
H46 H 0.8405 -0.0976 0.3400 0.033 Uiso 1 1 calc R . .
C47 C 0.9814(8) -0.0616(2) 0.3209(7) 0.031(3) Uani 1 1 d . . .
H47 H 1.0454 -0.0813 0.3250 0.037 Uiso 1 1 calc R . .
C48 C 1.0136(8) -0.0231(2) 0.3082(6) 0.015(2) Uani 1 1 d . . .
C49 C 0.6791(8) 0.0262(2) 0.2782(6) 0.022(2) Uani 1 1 d . . .
H49 H 0.7217 0.0513 0.3061 0.026 Uiso 1 1 calc R . .
C50 C 0.6173(8) 0.0313(2) 0.1700(6) 0.028(2) Uani 1 1 d . . .
H50A H 0.6882 0.0335 0.1416 0.042 Uiso 1 1 calc R . .
H50B H 0.5627 0.0549 0.1561 0.042 Uiso 1 1 calc R . .
H50C H 0.5610 0.0089 0.1423 0.042 Uiso 1 1 calc R . .
C51 C 0.5686(8) 0.0173(3) 0.3214(7) 0.045(3) Uani 1 1 d . . .
H51A H 0.5180 -0.0055 0.2894 0.067 Uiso 1 1 calc R . .
H51B H 0.5083 0.0396 0.3117 0.067 Uiso 1 1 calc R . .
H51C H 0.6093 0.0121 0.3906 0.067 Uiso 1 1 calc R . .
C52 C 1.1504(8) -0.0134(3) 0.3040(7) 0.029(3) Uani 1 1 d . . .
H52 H 1.1532 0.0153 0.2946 0.035 Uiso 1 1 calc R . .
C53 C 1.2604(9) -0.0232(3) 0.3970(8) 0.067(4) Uani 1 1 d . . .
H53A H 1.2402 -0.0116 0.4514 0.100 Uiso 1 1 calc R . .
H53B H 1.3455 -0.0130 0.3951 0.100 Uiso 1 1 calc R . .
H53C H 1.2668 -0.0514 0.4050 0.100 Uiso 1 1 calc R . .
C54 C 1.1764(10) -0.0327(3) 0.2190(8) 0.056(3) Uani 1 1 d . . .
H54A H 1.1708 -0.0609 0.2246 0.085 Uiso 1 1 calc R . .
H54B H 1.2658 -0.0257 0.2190 0.085 Uiso 1 1 calc R . .
H54C H 1.1094 -0.0241 0.1586 0.085 Uiso 1 1 calc R . .

loop_
_atom_site_aniso_label
_atom_site_aniso_U_11
_atom_site_aniso_U_22
_atom_site_aniso_U_33
_atom_site_aniso_U_23
_atom_site_aniso_U_13
_atom_site_aniso_U_12
Bi1 0.01672(16) 0.01759(17) 0.02150(19) -0.0004(2) 0.00474(13) -0.0013(2)
N1 0.011(4) 0.019(4) 0.024(5) 0.004(4) 0.004(4) -0.006(3)
N2 0.015(4) 0.006(4) 0.020(5) -0.005(4) 0.002(4) -0.003(3)
N3 0.021(4) 0.018(4) 0.025(4) 0.001(5) 0.010(3) 0.000(4)
N4 0.011(4) 0.022(4) 0.023(5) -0.008(4) 0.004(4) -0.004(3)
C1 0.019(5) 0.028(6) 0.026(6) 0.002(5) 0.011(4) 0.005(4)
C2 0.029(6) 0.026(6) 0.029(6) 0.000(5) -0.001(5) 0.007(4)
C3 0.025(6) 0.062(8) 0.046(8) 0.011(6) 0.013(6) 0.006(5)
C4 0.049(7) 0.035(7) 0.056(8) -0.016(6) 0.028(7) 0.009(5)
C5 0.012(5) 0.020(5) 0.023(6) 0.011(5) 0.008(4) 0.001(4)
C6 0.022(5) 0.014(5) 0.025(6) 0.001(5) 0.005(5) 0.001(4)
C7 0.032(6) 0.016(5) 0.024(6) 0.002(5) 0.012(5) 0.001(4)
C8 0.027(6) 0.024(5) 0.026(6) 0.009(5) 0.017(5) 0.004(4)
C9 0.046(7) 0.034(6) 0.019(6) 0.002(5) 0.019(6) 0.011(5)
C10 0.035(6) 0.022(6) 0.024(6) -0.012(5) 0.009(5) -0.011(5)
C11 0.030(6) 0.006(5) 0.018(6) -0.001(4) 0.002(5) -0.007(4)
C12 0.024(6) 0.025(5) 0.032(7) -0.006(5) 0.013(5) 0.002(4)
C13 0.036(7) 0.052(7) 0.045(8) -0.004(6) 0.006(6) -0.017(5)
C14 0.049(7) 0.066(8) 0.034(7) 0.009(6) 0.001(6) -0.020(6)
C15 0.021(6) 0.028(6) 0.044(7) 0.003(5) 0.002(5) -0.005(4)
C16 0.032(7) 0.039(7) 0.067(9) -0.005(6) 0.005(7) -0.006(5)
C17 0.027(6) 0.068(8) 0.030(7) -0.007(6) 0.009(5) -0.012(5)
C18 0.019(5) 0.012(5) 0.025(6) 0.002(5) 0.004(5) 0.006(4)
C19 0.025(5) 0.017(5) 0.029(6) -0.001(5) 0.020(5) 0.005(4)
C20 0.025(6) 0.041(7) 0.024(7) -0.004(6) 0.000(5) 0.001(5)
C21 0.050(7) 0.042(7) 0.018(6) 0.006(5) 0.011(6) 0.013(6)
C22 0.029(6) 0.043(7) 0.029(7) -0.002(6) 0.019(6) -0.002(5)
C23 0.021(5) 0.017(5) 0.023(6) 0.004(5) 0.008(5) 0.008(4)
C24 0.021(5) 0.042(7) 0.018(5) -0.009(5) 0.005(4) 0.004(5)
C25 0.048(7) 0.034(6) 0.038(7) 0.010(6) 0.020(6) -0.001(5)
C26 0.025(6) 0.042(7) 0.094(10) 0.004(6) 0.022(7) 0.012(5)
C27 0.025(5) 0.022(5) 0.042(7) 0.001(5) 0.025(5) -0.006(4)
C28 0.029(6) 0.041(6) 0.041(7) 0.007(6) 0.020(5) -0.002(5)
C29 0.034(6) 0.040(7) 0.079(9) -0.002(6) 0.032(7) -0.002(5)
C30 0.009(5) 0.026(6) 0.019(6) 0.009(5) 0.002(4) 0.002(4)
C31 0.020(5) 0.015(5) 0.023(6) 0.000(4) 0.008(5) -0.006(4)
C32 0.029(6) 0.027(6) 0.017(6) -0.005(5) 0.009(5) -0.008(5)
C33 0.033(6) 0.020(5) 0.028(6) 0.006(5) 0.010(5) 0.010(4)
C34 0.035(6) 0.022(5) 0.020(6) -0.007(5) 0.006(5) -0.007(4)
C35 0.014(5) 0.026(6) 0.045(7) -0.003(5) 0.009(5) -0.002(4)
C36 0.016(5) 0.017(5) 0.018(6) 0.003(4) -0.005(4) 0.001(4)
C37 0.032(6) 0.022(5) 0.019(6) 0.003(5) 0.012(5) 0.002(4)
C38 0.036(6) 0.028(6) 0.036(7) 0.001(5) 0.016(5) 0.015(5)
C39 0.015(5) 0.052(7) 0.028(6) 0.001(5) 0.002(5) 0.010(4)
C40 0.016(4) 0.009(4) 0.049(6) 0.003(6) 0.015(5) -0.001(4)
C41 0.052(7) 0.030(6) 0.050(8) 0.009(6) 0.030(6) 0.027(5)
C42 0.041(7) 0.031(6) 0.054(8) 0.004(6) 0.023(6) 0.000(5)
C43 0.019(5) 0.024(6) 0.026(6) 0.000(5) 0.004(5) -0.003(4)
C44 0.026(5) 0.020(5) 0.015(6) -0.007(5) 0.006(5) -0.006(4)
C45 0.017(5) 0.032(6) 0.027(6) -0.002(5) 0.006(5) -0.018(4)
C46 0.044(6) 0.010(5) 0.027(6) 0.003(5) 0.009(5) -0.003(5)
C47 0.018(5) 0.022(6) 0.050(8) 0.003(5) 0.008(5) 0.000(4)
C48 0.012(5) 0.016(5) 0.018(6) 0.005(4) 0.006(4) -0.006(4)
C49 0.026(5) 0.014(5) 0.029(6) 0.002(5) 0.013(5) 0.000(4)
C50 0.025(6) 0.017(5) 0.038(7) 0.007(5) 0.005(5) 0.001(4)
C51 0.033(7) 0.055(7) 0.050(8) -0.009(6) 0.018(6) 0.009(5)
C52 0.019(6) 0.030(6) 0.040(7) -0.008(6) 0.013(5) 0.003(4)
C53 0.021(6) 0.106(10) 0.065(10) 0.014(8) 0.003(6) -0.008(6)
C54 0.040(7) 0.066(8) 0.065(10) 0.003(7) 0.020(7) -0.005(6)

loop_
_atom_type_symbol
_atom_type_description
_atom_type_scat_dispersion_real
_atom_type_scat_dispersion_imag
_atom_type_scat_source
C C 0.0033 0.0016 'International Tables Vol C Tables 4.2.6.8 and 6.1.1.4'
H H 0.0000 0.0000 'International Tables Vol C Tables 4.2.6.8 and 6.1.1.4'
N N 0.0061 0.0033 'International Tables Vol C Tables 4.2.6.8 and 6.1.1.4'
Cl Cl 0.1484 0.1585 'International Tables Vol C Tables 4.2.6.8 and 6.1.1.4'
Bi Bi -4.1077 10.2566 'International Tables Vol C Tables 4.2.6.8 and 6.1.1.4'

loop_
_geom_angle_atom_site_label_1
_geom_angle_atom_site_label_2
_geom_angle_atom_site_label_3
_geom_angle
_geom_angle_site_symmetry_1
_geom_angle_site_symmetry_3
_geom_angle_publ_flag
C1 Bi1 N1 94.5(2) . . ?
C1 Bi1 N3 90.4(3) . . ?
N1 Bi1 N3 96.2(2) . . ?
C1 Bi1 N4 87.5(2) . . ?
N1 Bi1 N4 151.1(2) . . ?
N3 Bi1 N4 55.0(2) . . ?
C1 Bi1 N2 80.0(2) . . ?
N1 Bi1 N2 54.0(2) . . ?
N3 Bi1 N2 147.2(2) . . ?
N4 Bi1 N2 153.6(2) . . ?
C1 Bi1 C30 89.7(3) . . ?
N1 Bi1 C30 124.1(2) . . ?
N3 Bi1 C30 28.0(2) . . ?
N4 Bi1 C30 27.03(19) . . ?
N2 Bi1 C30 169.13(19) . . ?
C1 Bi1 C5 89.9(2) . . ?
N1 Bi1 C5 27.5(2) . . ?
N3 Bi1 C5 123.4(3) . . ?
N4 Bi1 C5 177.0(2) . . ?
N2 Bi1 C5 26.80(19) . . ?
C30 Bi1 C5 151.4(3) . . ?
C5 N1 C6 118.1(7) . . ?
C5 N1 Bi1 98.9(5) . . ?
C6 N1 Bi1 132.7(5) . . ?
C5 N2 C18 118.8(7) . . ?
C5 N2 Bi1 85.7(5) . . ?
C18 N2 Bi1 153.7(5) . . ?
C30 N3 C31 118.7(7) . . ?
C30 N3 Bi1 97.6(5) . . ?
C31 N3 Bi1 143.5(5) . . ?
C30 N4 C43 121.2(8) . . ?
C30 N4 Bi1 88.0(5) . . ?
C43 N4 Bi1 148.0(6) . . ?
C2 C1 Bi1 114.5(5) . . ?
C1 C2 C3 111.5(7) . . ?
C2 C3 C4 113.6(8) . . ?
N2 C5 N1 119.8(8) . . ?
N2 C5 Bi1 67.5(5) . . ?
N1 C5 Bi1 53.5(4) . . ?
C11 C6 C7 122.2(8) . . ?
C11 C6 N1 118.5(7) . . ?
C7 C6 N1 119.2(7) . . ?
C8 C7 C6 117.4(8) . . ?
C8 C7 C12 119.1(8) . . ?
C6 C7 C12 123.5(8) . . ?
C9 C8 C7 120.4(8) . . ?
C10 C9 C8 120.8(9) . . ?
C9 C10 C11 121.9(8) . . ?
C10 C11 C6 117.2(8) . . ?
C10 C11 C15 122.1(8) . . ?
C6 C11 C15 120.6(8) . . ?
C14 C12 C7 111.4(7) . . ?
C14 C12 C13 110.1(7) . . ?
C7 C12 C13 112.1(8) . . ?
C11 C15 C16 113.1(8) . . ?
C11 C15 C17 110.5(8) . . ?
C16 C15 C17 109.7(7) . . ?
N2 C18 C19 119.7(8) . . ?
N2 C18 C23 121.5(8) . . ?
C19 C18 C23 118.8(8) . . ?
C20 C19 C18 120.5(8) . . ?
C20 C19 C24 120.8(8) . . ?
C18 C19 C24 118.6(8) . . ?
C19 C20 C21 120.9(9) . . ?
C22 C21 C20 118.4(10) . . ?
C21 C22 C23 122.9(9) . . ?
C22 C23 C18 118.3(8) . . ?
C22 C23 C27 121.5(8) . . ?
C18 C23 C27 120.2(8) . . ?
C25 C24 C26 110.2(7) . . ?
C25 C24 C19 109.9(6) . . ?
C26 C24 C19 112.3(7) . . ?
C28 C27 C23 111.5(7) . . ?
C28 C27 C29 111.4(7) . . ?
C23 C27 C29 110.7(7) . . ?
N4 C30 N3 119.3(8) . . ?
N4 C30 Bi1 65.0(5) . . ?
N3 C30 Bi1 54.5(4) . . ?
C32 C31 C36 121.6(8) . . ?
C32 C31 N3 118.5(7) . . ?
C36 C31 N3 119.9(7) . . ?
C31 C32 C33 118.1(8) . . ?
C31 C32 C37 122.2(8) . . ?
C33 C32 C37 119.7(8) . . ?
C34 C33 C32 121.4(8) . . ?
C35 C34 C33 118.7(8) . . ?
C36 C35 C34 121.8(8) . . ?
C35 C36 C31 118.5(8) . . ?
C35 C36 C40 117.2(7) . . ?
C31 C36 C40 124.4(8) . . ?
C32 C37 C39 111.3(7) . . ?
C32 C37 C38 114.7(7) . . ?
C39 C37 C38 108.4(7) . . ?
C41 C40 C36 113.2(7) . . ?
C41 C40 C42 110.2(6) . . ?
C36 C40 C42 111.3(7) . . ?
C44 C43 C48 121.2(8) . . ?
C44 C43 N4 119.6(7) . . ?
C48 C43 N4 119.1(7) . . ?
C45 C44 C43 117.7(8) . . ?
C45 C44 C49 122.2(7) . . ?
C43 C44 C49 120.0(7) . . ?
C46 C45 C44 122.8(8) . . ?
C47 C46 C45 118.4(8) . . ?
C46 C47 C48 121.7(8) . . ?
C47 C48 C43 117.9(7) . . ?
C47 C48 C52 119.8(7) . . ?
C43 C48 C52 122.2(7) . . ?
C50 C49 C44 109.6(7) . . ?
C50 C49 C51 109.6(7) . . ?
C44 C49 C51 113.8(7) . . ?
C53 C52 C48 112.0(8) . . ?
C53 C52 C54 110.3(8) . . ?
C48 C52 C54 112.2(8) . . ?

loop_
_geom_bond_atom_site_label_1
_geom_bond_atom_site_label_2
_geom_bond_distance
_geom_bond_site_symmetry_2
_geom_bond_publ_flag
Bi1 C1 2.230(7) . ?
Bi1 N1 2.323(6) . ?
Bi1 N3 2.333(7) . ?
Bi1 N4 2.576(7) . ?
Bi1 N2 2.643(7) . ?
Bi1 C30 2.842(9) . ?
Bi1 C5 2.853(8) . ?
N1 C5 1.335(10) . ?
N1 C6 1.441(9) . ?
N2 C5 1.290(9) . ?
N2 C18 1.409(10) . ?
N3 C30 1.344(9) . ?
N3 C31 1.445(10) . ?
N4 C30 1.292(9) . ?
N4 C43 1.419(9) . ?
C1 C2 1.528(10) . ?
C2 C3 1.539(10) . ?
C3 C4 1.544(11) . ?
C6 C11 1.404(10) . ?
C6 C7 1.415(10) . ?
C7 C8 1.405(10) . ?
C7 C12 1.531(11) . ?
C8 C9 1.382(11) . ?
C9 C10 1.365(11) . ?
C10 C11 1.393(10) . ?
C11 C15 1.507(11) . ?
C12 C14 1.500(11) . ?
C12 C13 1.531(11) . ?
C15 C16 1.528(12) . ?
C15 C17 1.543(11) . ?
C18 C19 1.411(11) . ?
C18 C23 1.418(11) . ?
C19 C20 1.362(12) . ?
C19 C24 1.557(10) . ?
C20 C21 1.401(11) . ?
C21 C22 1.369(11) . ?
C22 C23 1.380(12) . ?
C23 C27 1.524(11) . ?
C24 C25 1.503(10) . ?
C24 C26 1.528(11) . ?
C27 C28 1.510(9) . ?
C27 C29 1.539(10) . ?
C31 C32 1.386(10) . ?
C31 C36 1.395(10) . ?
C32 C33 1.401(11) . ?
C32 C37 1.516(11) . ?
C33 C34 1.385(10) . ?
C34 C35 1.382(10) . ?
C35 C36 1.382(11) . ?
C36 C40 1.519(10) . ?
C37 C39 1.523(10) . ?
C37 C38 1.533(9) . ?
C40 C41 1.514(10) . ?
C40 C42 1.553(10) . ?
C43 C44 1.398(10) . ?
C43 C48 1.409(10) . ?
C44 C45 1.384(10) . ?
C44 C49 1.522(10) . ?
C45 C46 1.384(10) . ?
C46 C47 1.380(10) . ?
C47 C48 1.400(10) . ?
C48 C52 1.514(10) . ?
C49 C50 1.516(11) . ?
C49 C51 1.542(10) . ?
C52 C53 1.510(12) . ?
C52 C54 1.524(11) . ?
